data_4305233
loop_
_publ_author_name
'Stefan Tampier'
'Rainer M\"uller'
'Andrea Thorn'
'Eike H\"ubner'
'Nicolai Burzlaff'

_publ_contact_author 'Burzlaff, Nicolai'
_publ_contact_author_email burzlaff@chemie.uni-erlangen.de
_publ_section_title
;
Synthesis, Structure, and Reactivity of Ruthenium Carboxylato and
2-Oxocarboxylato Complexes Bearing the Bis(3,5-dimethylpyrazol-1-yl)acetato
Ligand
;
_journal_name_full 'Inorganic Chemistry'
_journal_page_first 9624
_journal_page_last 9641
_journal_paper_doi 10.1021/ic8000224
_journal_volume 47
_journal_year 2008
_chemical_formula_moiety 'C33 H33 N5 O6 P Ru 1+, C H2 Cl2, B F4 1-'
_chemical_formula_sum 'C34 H35 B Cl2 F4 N5 O6 P Ru'
_chemical_formula_weight 899.42
_chemical_name_systematic
;
 ?
;
_space_group_IT_number 2
_symmetry_cell_setting triclinic
_symmetry_space_group_name_Hall '-P 1'
_symmetry_space_group_name_H-M 'P -1'
_atom_sites_solution_hydrogens geom
_atom_sites_solution_primary direct
_atom_sites_solution_secondary difmap
_audit_creation_method SHELXL-97
_cell_angle_alpha 85.67(5)
_cell_angle_beta 86.36(4)
_cell_angle_gamma 75.70(5)
_cell_formula_units_Z 2
_cell_length_a 9.516(4)
_cell_length_b 11.297(8)
_cell_length_c 18.399(8)
_cell_measurement_reflns_used 24
_cell_measurement_temperature 188(2)
_cell_measurement_theta_max 9.62
_cell_measurement_theta_min 3.39
_cell_volume 1909.1(18)
_computing_cell_refinement 'Bruker XSCANS'
_computing_data_collection 'Bruker XSCANS'
_computing_data_reduction 'Bruker SHELXTL'
_computing_molecular_graphics 'Bruker SHELXTL'
_computing_publication_material 'Bruker SHELXTL'
_computing_structure_refinement 'SHELXL-97 (Sheldrick, 1997)'
_computing_structure_solution 'SHELXS-97 (Sheldrick, 1990)'
_diffrn_ambient_temperature 188(2)
_diffrn_measured_fraction_theta_full 0.920
_diffrn_measured_fraction_theta_max 0.920
_diffrn_measurement_device_type 'Bruker P4'
_diffrn_measurement_method '\w scans'
_diffrn_radiation_monochromator graphite
_diffrn_radiation_source 'fine-focus sealed tube'
_diffrn_radiation_type MoK\a
_diffrn_radiation_wavelength 0.71073
_diffrn_reflns_av_R_equivalents 0.0688
_diffrn_reflns_av_sigmaI/netI 0.0833
_diffrn_reflns_limit_h_max 12
_diffrn_reflns_limit_h_min -11
_diffrn_reflns_limit_k_max 14
_diffrn_reflns_limit_k_min -14
_diffrn_reflns_limit_l_max 23
_diffrn_reflns_limit_l_min -23
_diffrn_reflns_number 9776
_diffrn_reflns_theta_full 27.00
_diffrn_reflns_theta_max 27.00
_diffrn_reflns_theta_min 2.11
_diffrn_standards_decay_% 0
_diffrn_standards_interval_count 97
_diffrn_standards_number 3
_exptl_absorpt_coefficient_mu 0.663
_exptl_absorpt_correction_T_max 0.9626
_exptl_absorpt_correction_T_min 0.7901
_exptl_absorpt_correction_type psi-scan
_exptl_crystal_colour red
_exptl_crystal_density_diffrn 1.565
_exptl_crystal_density_method 'not measured'
_exptl_crystal_description block
_exptl_crystal_F_000 912
_exptl_crystal_size_max 0.3
_exptl_crystal_size_mid 0.2
_exptl_crystal_size_min 0.1
_refine_diff_density_max 0.746
_refine_diff_density_min -0.706
_refine_diff_density_rms 0.105
_refine_ls_extinction_method none
_refine_ls_goodness_of_fit_ref 1.037
_refine_ls_hydrogen_treatment constr
_refine_ls_matrix_type full
_refine_ls_number_parameters 487
_refine_ls_number_reflns 7677
_refine_ls_number_restraints 0
_refine_ls_restrained_S_all 1.037
_refine_ls_R_factor_all 0.0819
_refine_ls_R_factor_gt 0.0497
_refine_ls_shift/su_max 0.001
_refine_ls_shift/su_mean 0.000
_refine_ls_structure_factor_coef Fsqd
_refine_ls_weighting_details 'calc w=1/[\s^2^(Fo^2^)+(0.0371P)^2^+2.9709P] where P=(Fo^2^+2Fc^2^)/3'
_refine_ls_weighting_scheme calc
_refine_ls_wR_factor_gt 0.1035
_refine_ls_wR_factor_ref 0.1197
_reflns_number_gt 5681
_reflns_number_total 7677
_reflns_threshold_expression >2sigma(I)
_cod_data_source_file ic8000224-file002_7.cif
_cod_data_source_block complex14a
_cod_depositor_comments
;
The following automatic conversions were performed:
'_symmetry_cell_setting' value 'Triclinic' changed to 'triclinic'
according to '/home/saulius/struct/CIF-dictionaries/cif_core.dic'
dictionary named 'cif_core.dic' version 2.4.1 from 2010-06-29.

Automatic conversion script
Id: cif_fix_enum 1527 2010-12-29 10:47:43Z saulius 
;
_cod_original_cell_volume 1909.1(17)
_cod_database_code 4305233

loop_
_symmetry_equiv_pos_as_xyz
'x, y, z'
'-x, -y, -z'

loop_
_atom_site_label
_atom_site_type_symbol
_atom_site_fract_x
_atom_site_fract_y
_atom_site_fract_z
_atom_site_U_iso_or_equiv
_atom_site_adp_type
_atom_site_occupancy
_atom_site_symmetry_multiplicity
_atom_site_calc_flag
_atom_site_refinement_flags
_atom_site_disorder_assembly
_atom_site_disorder_group
Ru1 Ru -0.00410(4) 0.71435(3) 0.70677(2) 0.01799(10) Uani 1 1 d . . .
P1 P 0.07647(12) 0.73862(9) 0.82551(6) 0.0200(2) Uani 1 1 d . . .
O1 O -0.1840(3) 0.6674(3) 0.75780(17) 0.0259(7) Uani 1 1 d . . .
C1 C -0.1525(4) 0.5088(4) 0.6714(2) 0.0221(9) Uani 1 1 d . . .
H1 H -0.2011 0.4431 0.6613 0.027 Uiso 1 1 calc R . .
Cl1 Cl 0.5285(2) 1.2611(2) 0.89318(16) 0.1081(9) Uani 1 1 d . . .
F1 F 0.4289(5) 0.8652(4) 0.3236(3) 0.0859(14) Uani 1 1 d . . .
B1 B 0.3857(7) 0.7892(6) 0.3774(4) 0.0419(15) Uani 1 1 d . . .
O2 O -0.3381(3) 0.5466(3) 0.7669(2) 0.0342(8) Uani 1 1 d . . .
C2 C -0.2356(4) 0.5786(4) 0.7375(3) 0.0245(10) Uani 1 1 d . . .
Cl2 Cl 0.8413(2) 1.2353(2) 0.86867(11) 0.0834(7) Uani 1 1 d . . .
F2 F 0.5021(4) 0.7309(4) 0.4173(2) 0.0767(13) Uani 1 1 d . . .
F3 F 0.2721(4) 0.8524(4) 0.4210(2) 0.0723(12) Uani 1 1 d . . .
F4 F 0.3374(4) 0.7021(3) 0.3426(2) 0.0604(10) Uani 1 1 d . . .
N11 N 0.0871(4) 0.5234(3) 0.70668(19) 0.0191(7) Uani 1 1 d . . .
C11 C 0.3542(5) 0.4859(4) 0.7292(3) 0.0308(11) Uani 1 1 d . . .
H11A H 0.3484 0.5694 0.7085 0.046 Uiso 1 1 calc R . .
H11B H 0.4405 0.4302 0.7082 0.046 Uiso 1 1 calc R . .
H11C H 0.3608 0.4834 0.7823 0.046 Uiso 1 1 calc R . .
N12 N -0.0042(4) 0.4515(3) 0.6911(2) 0.0220(8) Uani 1 1 d . . .
C12 C 0.2219(4) 0.4472(4) 0.7119(2) 0.0210(9) Uani 1 1 d . . .
C13 C 0.2129(5) 0.3282(4) 0.7011(3) 0.0257(10) Uani 1 1 d . . .
H13 H 0.2909 0.2570 0.7032 0.031 Uiso 1 1 calc R . .
C14 C 0.0726(5) 0.3318(3) 0.6869(2) 0.0216(9) Uani 1 1 d . . .
C15 C 0.0027(5) 0.2324(4) 0.6700(3) 0.0344(11) Uani 1 1 d . . .
H15A H -0.0675 0.2211 0.7097 0.052 Uiso 1 1 calc R . .
H15B H 0.0773 0.1558 0.6651 0.052 Uiso 1 1 calc R . .
H15C H -0.0475 0.2552 0.6243 0.052 Uiso 1 1 calc R . .
N21 N -0.0887(4) 0.6867(3) 0.6067(2) 0.0226(8) Uani 1 1 d . . .
C21 C -0.0579(6) 0.8618(4) 0.5213(3) 0.0392(13) Uani 1 1 d . . .
H21A H -0.0754 0.9140 0.5628 0.059 Uiso 1 1 calc R . .
H21B H -0.1103 0.9065 0.4795 0.059 Uiso 1 1 calc R . .
H21C H 0.0463 0.8389 0.5083 0.059 Uiso 1 1 calc R . .
N22 N -0.1520(4) 0.5888(3) 0.6058(2) 0.0224(8) Uani 1 1 d . . .
C22 C -0.1108(5) 0.7476(4) 0.5419(2) 0.0248(9) Uani 1 1 d . . .
C23 C -0.1878(5) 0.6894(4) 0.4996(3) 0.0293(10) Uani 1 1 d . . .
H23 H -0.2170 0.7146 0.4513 0.035 Uiso 1 1 calc R . .
C24 C -0.2138(5) 0.5894(4) 0.5404(2) 0.0273(10) Uani 1 1 d . . .
C25 C -0.2890(6) 0.4940(5) 0.5228(3) 0.0445(14) Uani 1 1 d . . .
H25A H -0.2270 0.4125 0.5345 0.067 Uiso 1 1 calc R . .
H25B H -0.3082 0.5027 0.4707 0.067 Uiso 1 1 calc R . .
H25C H -0.3810 0.5043 0.5515 0.067 Uiso 1 1 calc R . .
N31 N -0.0870(4) 0.8721(3) 0.7043(2) 0.0257(8) Uani 1 1 d . . .
O31 O -0.1447(4) 0.9738(3) 0.7047(2) 0.0441(10) Uani 1 1 d . . .
O41 O 0.1882(3) 0.7266(3) 0.65661(17) 0.0259(7) Uani 1 1 d . . .
C41 C 0.2282(5) 0.8269(4) 0.6389(3) 0.0271(10) Uani 1 1 d . . .
O42 O 0.1551(4) 0.9309(3) 0.64389(19) 0.0354(8) Uani 1 1 d . . .
C42 C 0.3921(6) 0.8030(5) 0.6091(3) 0.0383(12) Uani 1 1 d . . .
O43 O 0.4750(4) 0.7043(4) 0.6215(3) 0.0604(12) Uani 1 1 d . . .
C43 C 0.4365(7) 0.9102(6) 0.5741(4) 0.0566(16) Uani 1 1 d . . .
H43A H 0.4278 0.9719 0.6098 0.085 Uiso 1 1 calc R . .
H43B H 0.3737 0.9447 0.5336 0.085 Uiso 1 1 calc R . .
H43C H 0.5375 0.8854 0.5554 0.085 Uiso 1 1 calc R . .
C51 C 0.2099(5) 0.8301(4) 0.8173(2) 0.0230(9) Uani 1 1 d . . .
C52 C 0.3573(5) 0.7784(4) 0.8007(3) 0.0291(10) Uani 1 1 d . . .
H52 H 0.3924 0.6920 0.8005 0.035 Uiso 1 1 calc R . .
C53 C 0.4516(5) 0.8535(5) 0.7845(3) 0.0388(13) Uani 1 1 d . . .
H53 H 0.5508 0.8182 0.7721 0.047 Uiso 1 1 calc R . .
C54 C 0.4030(6) 0.9796(5) 0.7861(3) 0.0404(13) Uani 1 1 d . . .
H54 H 0.4684 1.0304 0.7748 0.049 Uiso 1 1 calc R . .
C55 C 0.2574(6) 1.0312(4) 0.8045(3) 0.0347(12) Uani 1 1 d . . .
H55 H 0.2242 1.1173 0.8076 0.042 Uiso 1 1 calc R . .
C56 C 0.1615(5) 0.9575(4) 0.8181(2) 0.0268(10) Uani 1 1 d . . .
H56 H 0.0616 0.9937 0.8281 0.032 Uiso 1 1 calc R . .
C61 C -0.0680(5) 0.8251(4) 0.8860(2) 0.0210(9) Uani 1 1 d . . .
C62 C -0.0289(5) 0.8512(4) 0.9542(3) 0.0276(10) Uani 1 1 d . . .
H62 H 0.0696 0.8248 0.9671 0.033 Uiso 1 1 calc R . .
C63 C -0.1317(6) 0.9147(4) 1.0032(3) 0.0344(11) Uani 1 1 d . . .
H63 H -0.1027 0.9326 1.0488 0.041 Uiso 1 1 calc R . .
C64 C -0.2756(6) 0.9522(5) 0.9863(3) 0.0399(13) Uani 1 1 d . . .
H64 H -0.3464 0.9944 1.0202 0.048 Uiso 1 1 calc R . .
C65 C -0.3155(5) 0.9271(5) 0.9188(3) 0.0399(13) Uani 1 1 d . . .
H65 H -0.4141 0.9545 0.9063 0.048 Uiso 1 1 calc R . .
C66 C -0.2145(5) 0.8629(4) 0.8694(3) 0.0305(11) Uani 1 1 d . . .
H66 H -0.2447 0.8445 0.8242 0.037 Uiso 1 1 calc R . .
C71 C 0.1460(5) 0.6008(4) 0.8830(2) 0.0243(9) Uani 1 1 d . . .
C72 C 0.2522(5) 0.5960(4) 0.9344(3) 0.0354(12) Uani 1 1 d . . .
H72 H 0.2991 0.6612 0.9345 0.043 Uiso 1 1 calc R . .
C73 C 0.2879(6) 0.4969(5) 0.9845(3) 0.0462(14) Uani 1 1 d . . .
H73 H 0.3598 0.4935 1.0186 0.055 Uiso 1 1 calc R . .
C74 C 0.2179(6) 0.4021(5) 0.9846(3) 0.0460(14) Uani 1 1 d . . .
H74 H 0.2408 0.3345 1.0195 0.055 Uiso 1 1 calc R . .
C75 C 0.1142(6) 0.4063(5) 0.9335(3) 0.0427(13) Uani 1 1 d . . .
H75 H 0.0685 0.3406 0.9331 0.051 Uiso 1 1 calc R . .
C76 C 0.0775(5) 0.5055(4) 0.8836(3) 0.0329(11) Uani 1 1 d . . .
H76 H 0.0053 0.5084 0.8497 0.039 Uiso 1 1 calc R . .
C81 C 0.6734(7) 1.2603(7) 0.8294(4) 0.0604(17) Uani 1 1 d . . .
H81A H 0.6779 1.1956 0.7953 0.072 Uiso 1 1 calc R . .
H81B H 0.6545 1.3398 0.8006 0.072 Uiso 1 1 calc R . .

loop_
_atom_site_aniso_label
_atom_site_aniso_U_11
_atom_site_aniso_U_22
_atom_site_aniso_U_33
_atom_site_aniso_U_23
_atom_site_aniso_U_13
_atom_site_aniso_U_12
Ru1 0.01923(17) 0.01621(15) 0.01869(18) -0.00163(12) 0.00114(13) -0.00494(12)
P1 0.0202(5) 0.0195(5) 0.0210(6) -0.0020(4) 0.0002(5) -0.0064(4)
O1 0.0233(16) 0.0263(15) 0.0301(18) -0.0079(13) 0.0033(14) -0.0094(13)
C1 0.020(2) 0.0209(19) 0.028(2) -0.0012(17) -0.0021(19) -0.0087(16)
Cl1 0.0823(15) 0.0948(15) 0.119(2) 0.0172(15) 0.0503(14) 0.0119(12)
F1 0.074(3) 0.070(3) 0.112(4) 0.034(3) 0.012(3) -0.031(2)
B1 0.036(3) 0.042(3) 0.049(4) 0.001(3) -0.005(3) -0.012(3)
O2 0.0267(17) 0.0384(18) 0.041(2) -0.0114(16) 0.0151(16) -0.0160(14)
C2 0.017(2) 0.023(2) 0.032(3) -0.0017(18) -0.0014(19) -0.0023(17)
Cl2 0.0597(11) 0.1178(16) 0.0631(12) -0.0160(11) -0.0184(10) 0.0037(11)
F2 0.044(2) 0.108(3) 0.070(3) -0.010(2) -0.019(2) 0.001(2)
F3 0.049(2) 0.088(3) 0.074(3) -0.036(2) 0.011(2) -0.001(2)
F4 0.055(2) 0.063(2) 0.069(3) -0.0192(19) 0.0007(19) -0.0238(17)
N11 0.0213(17) 0.0172(15) 0.0208(19) -0.0002(14) 0.0035(15) -0.0099(13)
C11 0.027(2) 0.025(2) 0.041(3) -0.003(2) -0.004(2) -0.0047(18)
N12 0.0233(18) 0.0164(15) 0.028(2) -0.0025(14) -0.0033(16) -0.0080(14)
C12 0.020(2) 0.0197(19) 0.023(2) 0.0006(17) 0.0039(18) -0.0051(16)
C13 0.027(2) 0.0185(19) 0.030(3) 0.0011(18) 0.000(2) -0.0042(17)
C14 0.029(2) 0.0180(18) 0.018(2) -0.0006(16) 0.0082(19) -0.0093(17)
C15 0.041(3) 0.022(2) 0.044(3) -0.009(2) 0.001(2) -0.013(2)
N21 0.0259(19) 0.0234(17) 0.020(2) -0.0051(15) 0.0004(16) -0.0086(15)
C21 0.054(3) 0.034(3) 0.033(3) 0.004(2) -0.007(3) -0.018(2)
N22 0.0268(19) 0.0250(17) 0.0185(19) -0.0016(14) -0.0034(16) -0.0117(15)
C22 0.026(2) 0.032(2) 0.015(2) -0.0004(18) 0.0070(18) -0.0076(18)
C23 0.033(2) 0.040(2) 0.017(2) 0.0033(19) 0.002(2) -0.013(2)
C24 0.023(2) 0.040(2) 0.021(2) -0.0011(19) 0.0016(19) -0.0119(19)
C25 0.056(3) 0.050(3) 0.037(3) -0.004(2) -0.015(3) -0.024(3)
N31 0.028(2) 0.0236(18) 0.025(2) 0.0027(15) -0.0021(17) -0.0066(15)
O31 0.052(2) 0.0246(17) 0.047(2) 0.0006(16) 0.002(2) 0.0052(16)
O41 0.0273(16) 0.0247(15) 0.0275(18) -0.0021(13) 0.0034(14) -0.0107(12)
C41 0.032(2) 0.029(2) 0.023(2) -0.0001(18) 0.003(2) -0.0141(19)
O42 0.045(2) 0.0267(16) 0.036(2) -0.0007(14) 0.0016(17) -0.0122(15)
C42 0.042(3) 0.043(3) 0.033(3) -0.001(2) 0.009(2) -0.019(2)
O43 0.043(2) 0.057(3) 0.070(3) 0.013(2) 0.029(2) -0.003(2)
C43 0.060(4) 0.054(3) 0.063(5) 0.007(3) 0.005(3) -0.033(3)
C51 0.027(2) 0.026(2) 0.019(2) -0.0015(17) -0.0050(19) -0.0107(18)
C52 0.023(2) 0.035(2) 0.033(3) -0.010(2) 0.007(2) -0.0129(19)
C53 0.025(2) 0.050(3) 0.047(3) -0.012(3) 0.002(2) -0.018(2)
C54 0.044(3) 0.048(3) 0.039(3) -0.001(2) -0.003(3) -0.030(3)
C55 0.048(3) 0.031(2) 0.031(3) 0.001(2) -0.004(2) -0.020(2)
C56 0.038(3) 0.024(2) 0.021(2) -0.0013(18) 0.001(2) -0.0123(19)
C61 0.024(2) 0.0225(19) 0.017(2) -0.0016(17) 0.0089(18) -0.0099(17)
C62 0.028(2) 0.032(2) 0.024(3) -0.0031(19) 0.002(2) -0.0092(19)
C63 0.043(3) 0.039(3) 0.023(3) -0.005(2) 0.012(2) -0.015(2)
C64 0.039(3) 0.045(3) 0.035(3) -0.015(2) 0.016(2) -0.009(2)
C65 0.026(2) 0.053(3) 0.038(3) -0.016(3) 0.005(2) -0.002(2)
C66 0.029(2) 0.039(2) 0.023(3) -0.008(2) 0.007(2) -0.008(2)
C71 0.023(2) 0.026(2) 0.022(2) 0.0002(18) 0.0092(19) -0.0048(17)
C72 0.035(3) 0.030(2) 0.041(3) 0.003(2) -0.009(2) -0.006(2)
C73 0.043(3) 0.050(3) 0.043(3) 0.007(3) -0.011(3) -0.005(3)
C74 0.043(3) 0.044(3) 0.039(3) 0.019(3) 0.010(3) 0.001(2)
C75 0.045(3) 0.039(3) 0.041(3) 0.011(2) 0.014(3) -0.011(2)
C76 0.034(3) 0.031(2) 0.033(3) -0.001(2) 0.002(2) -0.009(2)
C81 0.050(4) 0.082(5) 0.048(4) 0.010(3) 0.004(3) -0.020(3)

loop_
_atom_type_symbol
_atom_type_description
_atom_type_scat_dispersion_real
_atom_type_scat_dispersion_imag
_atom_type_scat_source
C C 0.0033 0.0016 'International Tables Vol C Tables 4.2.6.8 and 6.1.1.4'
H H 0.0000 0.0000 'International Tables Vol C Tables 4.2.6.8 and 6.1.1.4'
B B 0.0013 0.0007 'International Tables Vol C Tables 4.2.6.8 and 6.1.1.4'
N N 0.0061 0.0033 'International Tables Vol C Tables 4.2.6.8 and 6.1.1.4'
O O 0.0106 0.0060 'International Tables Vol C Tables 4.2.6.8 and 6.1.1.4'
F F 0.0171 0.0103 'International Tables Vol C Tables 4.2.6.8 and 6.1.1.4'
P P 0.1023 0.0942 'International Tables Vol C Tables 4.2.6.8 and 6.1.1.4'
Ru Ru -1.2594 0.8363 'International Tables Vol C Tables 4.2.6.8 and 6.1.1.4'
Cl Cl 0.1484 0.1585 'International Tables Vol C Tables 4.2.6.8 and 6.1.1.4'

loop_
_geom_angle_atom_site_label_1
_geom_angle_atom_site_label_2
_geom_angle_atom_site_label_3
_geom_angle
_geom_angle_site_symmetry_1
_geom_angle_site_symmetry_3
_geom_angle_publ_flag
N31 Ru1 O41 97.39(16) . . ?
N31 Ru1 O1 93.20(16) . . ?
O41 Ru1 O1 169.39(11) . . ?
N31 Ru1 N11 177.14(15) . . ?
O41 Ru1 N11 84.05(14) . . ?
O1 Ru1 N11 85.34(14) . . ?
N31 Ru1 N21 94.34(16) . . ?
O41 Ru1 N21 91.99(14) . . ?
O1 Ru1 N21 86.66(14) . . ?
N11 Ru1 N21 83.12(14) . . ?
N31 Ru1 P1 86.64(13) . . ?
O41 Ru1 P1 92.48(10) . . ?
O1 Ru1 P1 88.66(9) . . ?
N11 Ru1 P1 95.78(11) . . ?
N21 Ru1 P1 175.26(11) . . ?
C51 P1 C71 108.9(2) . . ?
C51 P1 C61 103.3(2) . . ?
C71 P1 C61 101.4(2) . . ?
C51 P1 Ru1 110.59(15) . . ?
C71 P1 Ru1 117.75(15) . . ?
C61 P1 Ru1 113.64(14) . . ?
C2 O1 Ru1 122.8(3) . . ?
N22 C1 N12 110.1(4) . . ?
N22 C1 C2 112.3(3) . . ?
N12 C1 C2 108.7(3) . . ?
N22 C1 H1 108.5 . . ?
N12 C1 H1 108.5 . . ?
C2 C1 H1 108.5 . . ?
F2 B1 F1 109.3(5) . . ?
F2 B1 F3 111.8(5) . . ?
F1 B1 F3 111.4(5) . . ?
F2 B1 F4 108.8(5) . . ?
F1 B1 F4 106.9(5) . . ?
F3 B1 F4 108.5(5) . . ?
O2 C2 O1 124.8(4) . . ?
O2 C2 C1 119.3(4) . . ?
O1 C2 C1 115.9(4) . . ?
C12 N11 N12 106.4(3) . . ?
C12 N11 Ru1 136.5(3) . . ?
N12 N11 Ru1 116.8(2) . . ?
C12 C11 H11A 109.5 . . ?
C12 C11 H11B 109.5 . . ?
H11A C11 H11B 109.5 . . ?
C12 C11 H11C 109.5 . . ?
H11A C11 H11C 109.5 . . ?
H11B C11 H11C 109.5 . . ?
C14 N12 N11 110.1(3) . . ?
C14 N12 C1 129.3(3) . . ?
N11 N12 C1 119.8(3) . . ?
N11 C12 C13 108.5(4) . . ?
N11 C12 C11 124.8(4) . . ?
C13 C12 C11 126.6(4) . . ?
C14 C13 C12 108.2(4) . . ?
C14 C13 H13 125.9 . . ?
C12 C13 H13 125.9 . . ?
C13 C14 N12 106.6(3) . . ?
C13 C14 C15 131.0(4) . . ?
N12 C14 C15 122.4(4) . . ?
C14 C15 H15A 109.5 . . ?
C14 C15 H15B 109.5 . . ?
H15A C15 H15B 109.5 . . ?
C14 C15 H15C 109.5 . . ?
H15A C15 H15C 109.5 . . ?
H15B C15 H15C 109.5 . . ?
C22 N21 N22 106.2(3) . . ?
C22 N21 Ru1 136.2(3) . . ?
N22 N21 Ru1 117.3(3) . . ?
C22 C21 H21A 109.5 . . ?
C22 C21 H21B 109.5 . . ?
H21A C21 H21B 109.5 . . ?
C22 C21 H21C 109.5 . . ?
H21A C21 H21C 109.5 . . ?
H21B C21 H21C 109.5 . . ?
C24 N22 N21 110.8(4) . . ?
C24 N22 C1 130.3(4) . . ?
N21 N22 C1 118.9(3) . . ?
N21 C22 C23 109.5(4) . . ?
N21 C22 C21 122.5(4) . . ?
C23 C22 C21 127.9(4) . . ?
C24 C23 C22 107.9(4) . . ?
C24 C23 H23 126.1 . . ?
C22 C23 H23 126.1 . . ?
N22 C24 C23 105.7(4) . . ?
N22 C24 C25 123.2(4) . . ?
C23 C24 C25 131.1(4) . . ?
C24 C25 H25A 109.5 . . ?
C24 C25 H25B 109.5 . . ?
H25A C25 H25B 109.5 . . ?
C24 C25 H25C 109.5 . . ?
H25A C25 H25C 109.5 . . ?
H25B C25 H25C 109.5 . . ?
O31 N31 Ru1 177.4(4) . . ?
C41 O41 Ru1 125.8(3) . . ?
O42 C41 O41 127.0(5) . . ?
O42 C41 C42 120.3(4) . . ?
O41 C41 C42 112.7(4) . . ?
O43 C42 C43 124.0(5) . . ?
O43 C42 C41 120.0(5) . . ?
C43 C42 C41 115.7(5) . . ?
C42 C43 H43A 109.5 . . ?
C42 C43 H43B 109.5 . . ?
H43A C43 H43B 109.5 . . ?
C42 C43 H43C 109.5 . . ?
H43A C43 H43C 109.5 . . ?
H43B C43 H43C 109.5 . . ?
C56 C51 C52 118.9(4) . . ?
C56 C51 P1 118.8(3) . . ?
C52 C51 P1 121.8(3) . . ?
C53 C52 C51 119.9(4) . . ?
C53 C52 H52 120.1 . . ?
C51 C52 H52 120.1 . . ?
C52 C53 C54 120.8(5) . . ?
C52 C53 H53 119.6 . . ?
C54 C53 H53 119.6 . . ?
C53 C54 C55 119.5(5) . . ?
C53 C54 H54 120.2 . . ?
C55 C54 H54 120.2 . . ?
C56 C55 C54 120.1(4) . . ?
C56 C55 H55 120.0 . . ?
C54 C55 H55 120.0 . . ?
C55 C56 C51 120.7(5) . . ?
C55 C56 H56 119.6 . . ?
C51 C56 H56 119.6 . . ?
C66 C61 C62 118.0(4) . . ?
C66 C61 P1 124.3(3) . . ?
C62 C61 P1 117.6(3) . . ?
C63 C62 C61 121.1(4) . . ?
C63 C62 H62 119.5 . . ?
C61 C62 H62 119.5 . . ?
C64 C63 C62 120.6(4) . . ?
C64 C63 H63 119.7 . . ?
C62 C63 H63 119.7 . . ?
C63 C64 C65 118.9(5) . . ?
C63 C64 H64 120.6 . . ?
C65 C64 H64 120.6 . . ?
C66 C65 C64 121.4(5) . . ?
C66 C65 H65 119.3 . . ?
C64 C65 H65 119.3 . . ?
C65 C66 C61 120.0(4) . . ?
C65 C66 H66 120.0 . . ?
C61 C66 H66 120.0 . . ?
C76 C71 C72 119.4(4) . . ?
C76 C71 P1 118.4(3) . . ?
C72 C71 P1 121.5(3) . . ?
C73 C72 C71 120.2(5) . . ?
C73 C72 H72 119.9 . . ?
C71 C72 H72 119.9 . . ?
C72 C73 C74 119.7(5) . . ?
C72 C73 H73 120.1 . . ?
C74 C73 H73 120.1 . . ?
C73 C74 C75 120.0(5) . . ?
C73 C74 H74 120.0 . . ?
C75 C74 H74 120.0 . . ?
C76 C75 C74 120.6(5) . . ?
C76 C75 H75 119.7 . . ?
C74 C75 H75 119.7 . . ?
C75 C76 C71 120.1(5) . . ?
C75 C76 H76 119.9 . . ?
C71 C76 H76 119.9 . . ?
Cl2 C81 Cl1 113.6(4) . . ?
Cl2 C81 H81A 108.8 . . ?
Cl1 C81 H81A 108.8 . . ?
Cl2 C81 H81B 108.8 . . ?
Cl1 C81 H81B 108.8 . . ?
H81A C81 H81B 107.7 . . ?

loop_
_geom_bond_atom_site_label_1
_geom_bond_atom_site_label_2
_geom_bond_distance
_geom_bond_site_symmetry_2
_geom_bond_publ_flag
Ru1 N31 1.760(4) . ?
Ru1 O41 2.028(3) . ?
Ru1 O1 2.065(3) . ?
Ru1 N11 2.117(4) . ?
Ru1 N21 2.130(3) . ?
Ru1 P1 2.4174(15) . ?
P1 C51 1.818(5) . ?
P1 C71 1.820(5) . ?
P1 C61 1.841(4) . ?
O1 C2 1.308(5) . ?
C1 N22 1.453(6) . ?
C1 N12 1.456(5) . ?
C1 C2 1.562(6) . ?
C1 H1 1.0000 . ?
Cl1 C81 1.752(7) . ?
F1 B1 1.372(8) . ?
B1 F2 1.368(7) . ?
B1 F3 1.384(8) . ?
B1 F4 1.394(7) . ?
O2 C2 1.205(6) . ?
Cl2 C81 1.746(6) . ?
N11 C12 1.362(5) . ?
N11 N12 1.383(4) . ?
C11 C12 1.490(6) . ?
C11 H11A 0.9800 . ?
C11 H11B 0.9800 . ?
C11 H11C 0.9800 . ?
N12 C14 1.373(5) . ?
C12 C13 1.399(6) . ?
C13 C14 1.367(6) . ?
C13 H13 0.9500 . ?
C14 C15 1.500(6) . ?
C15 H15A 0.9800 . ?
C15 H15B 0.9800 . ?
C15 H15C 0.9800 . ?
N21 C22 1.332(6) . ?
N21 N22 1.385(5) . ?
C21 C22 1.512(7) . ?
C21 H21A 0.9800 . ?
C21 H21B 0.9800 . ?
C21 H21C 0.9800 . ?
N22 C24 1.370(5) . ?
C22 C23 1.401(6) . ?
C23 C24 1.373(7) . ?
C23 H23 0.9500 . ?
C24 C25 1.498(6) . ?
C25 H25A 0.9800 . ?
C25 H25B 0.9800 . ?
C25 H25C 0.9800 . ?
N31 O31 1.145(4) . ?
O41 C41 1.295(5) . ?
C41 O42 1.215(5) . ?
C41 C42 1.585(7) . ?
C42 O43 1.211(6) . ?
C42 C43 1.470(8) . ?
C43 H43A 0.9800 . ?
C43 H43B 0.9800 . ?
C43 H43C 0.9800 . ?
C51 C56 1.400(6) . ?
C51 C52 1.404(6) . ?
C52 C53 1.384(7) . ?
C52 H52 0.9500 . ?
C53 C54 1.387(7) . ?
C53 H53 0.9500 . ?
C54 C55 1.395(8) . ?
C54 H54 0.9500 . ?
C55 C56 1.379(7) . ?
C55 H55 0.9500 . ?
C56 H56 0.9500 . ?
C61 C66 1.400(6) . ?
C61 C62 1.404(6) . ?
C62 C63 1.386(7) . ?
C62 H62 0.9500 . ?
C63 C64 1.378(7) . ?
C63 H63 0.9500 . ?
C64 C65 1.389(7) . ?
C64 H64 0.9500 . ?
C65 C66 1.386(7) . ?
C65 H65 0.9500 . ?
C66 H66 0.9500 . ?
C71 C76 1.389(6) . ?
C71 C72 1.417(6) . ?
C72 C73 1.384(7) . ?
C72 H72 0.9500 . ?
C73 C74 1.394(8) . ?
C73 H73 0.9500 . ?
C74 C75 1.395(8) . ?
C74 H74 0.9500 . ?
C75 C76 1.382(7) . ?
C75 H75 0.9500 . ?
C76 H76 0.9500 . ?
C81 H81A 0.9900 . ?
C81 H81B 0.9900 . ?
